data_7124029
loop_
_publ_author_name
'Huang, You'
'Li, Ning'
'Jia, Penghao'

_publ_section_title
;
 Facile access to highly functionalized hydroisoquinoline deriva-tives via
 phosphine-catalyzed sequential [3 + 3]/[3 + 3] annulation
;
_journal_name_full 'Chemical Communications'
_journal_paper_doi 10.1039/C9CC05832J
_journal_year 2019
_chemical_formula_moiety 'C38 H33 N3 O4 S'
_chemical_formula_sum 'C38 H33 N3 O4 S'
_chemical_formula_weight 627.73
_space_group_crystal_system triclinic
_space_group_IT_number 2
_space_group_name_Hall '-P 1'
_space_group_name_H-M_alt 'P -1'
_symmetry_space_group_name_Hall '-P 1'
_symmetry_space_group_name_H-M 'P -1'
_atom_sites_solution_hydrogens mixed
_atom_sites_solution_primary direct
_audit_block_doi 10.5517/ccdc.csd.cc236bl8
_audit_creation_date 2019-07-22
_audit_creation_method
;
Olex2 1.2
(compiled 2018.05.29 svn.r3508 for OlexSys, GUI svn.r5506)
;
_audit_update_record
;
2019-07-23 deposited with the CCDC.    2019-08-19 downloaded from the CCDC.
;
_cell_angle_alpha 80.701(5)
_cell_angle_beta 89.806(5)
_cell_angle_gamma 67.529(6)
_cell_formula_units_Z 2
_cell_length_a 9.6639(6)
_cell_length_b 9.6973(7)
_cell_length_c 23.2323(13)
_cell_measurement_reflns_used 7127
_cell_measurement_temperature 293(2)
_cell_measurement_theta_max 33.5180
_cell_measurement_theta_min 1.7470
_cell_volume 1981.4(2)
_computing_cell_refinement 'CrysAlisPro 1.171.39.28b (Rigaku OD, 2015)'
_computing_data_collection 'CrysAlisPro 1.171.39.28b (Rigaku OD, 2015)'
_computing_data_reduction 'CrysAlisPro 1.171.39.28b (Rigaku OD, 2015)'
_computing_molecular_graphics 'Olex2 (Dolomanov et al., 2009)'
_computing_publication_material 'Olex2 (Dolomanov et al., 2009)'
_computing_structure_refinement 'ShelXL (Sheldrick, 2015)'
_computing_structure_solution 'ShelXS-1997 (Sheldrick, 2008)'
_diffrn_ambient_temperature 293.15
_diffrn_detector 'CCD plate'
_diffrn_measured_fraction_theta_full 0.977
_diffrn_measured_fraction_theta_max 0.977
_diffrn_measurement_details
;
List of Runs (angles in degrees, time in seconds):

  # Type    Start    End  Width  t~exp~   \w     \q     \k     \f   Frames
#--------------------------------------------------------------------------
  1  \w   -120.00  60.00   0.50    8.00    --  -30.00  45.00   0.00  360
  2  \w   -120.00  30.00   0.50    8.00    --  -30.00  45.00  90.00  300
  3  \w   -120.00  30.00   0.50    8.00    --  -30.00  45.00 180.00  300
;
_diffrn_measurement_device 'abstract diffractometer'
_diffrn_measurement_device_type 'rigaku xtalp200'
_diffrn_measurement_method '\w scans'
_diffrn_orient_matrix_type 'CrysAlisPro convention (1999,Acta A55,543-557)'
_diffrn_orient_matrix_UB_11 -0.0088378000
_diffrn_orient_matrix_UB_12 0.0280112000
_diffrn_orient_matrix_UB_13 0.0267330000
_diffrn_orient_matrix_UB_21 -0.0784373000
_diffrn_orient_matrix_UB_22 0.0188939000
_diffrn_orient_matrix_UB_23 -0.0030204000
_diffrn_orient_matrix_UB_31 0.0102118000
_diffrn_orient_matrix_UB_32 -0.0729289000
_diffrn_orient_matrix_UB_33 0.0154127000
_diffrn_radiation_monochromator graphite
_diffrn_radiation_probe x-ray
_diffrn_radiation_type MoK\a
_diffrn_radiation_wavelength 0.71073
_diffrn_reflns_av_R_equivalents 0.0590
_diffrn_reflns_av_unetI/netI 0.0678
_diffrn_reflns_Laue_measured_fraction_full 0.977
_diffrn_reflns_Laue_measured_fraction_max 0.977
_diffrn_reflns_limit_h_max 10
_diffrn_reflns_limit_h_min -11
_diffrn_reflns_limit_k_max 11
_diffrn_reflns_limit_k_min -11
_diffrn_reflns_limit_l_max 27
_diffrn_reflns_limit_l_min -27
_diffrn_reflns_number 14630
_diffrn_reflns_point_group_measured_fraction_full 0.977
_diffrn_reflns_point_group_measured_fraction_max 0.977
_diffrn_reflns_theta_full 25.020
_diffrn_reflns_theta_max 25.020
_diffrn_reflns_theta_min 1.780
_diffrn_source 'fine-focus sealed X-ray tube'
_diffrn_source_type 'Enhance (Mo) X-ray Source'
_exptl_absorpt_coefficient_mu 0.119
_exptl_absorpt_correction_T_max 1.00000
_exptl_absorpt_correction_T_min 0.53937
_exptl_absorpt_correction_type multi-scan
_exptl_absorpt_process_details
;
CrysAlisPro 1.171.39.28b (Rigaku Oxford Diffraction, 2015)
Empirical absorption correction using spherical harmonics,
 implemented in SCALE3 ABSPACK scaling algorithm.
;
_exptl_crystal_colour colourless
_exptl_crystal_density_diffrn 1.052
_exptl_crystal_description block
_exptl_crystal_F_000 660
_exptl_crystal_size_max 0.2
_exptl_crystal_size_mid 0.18
_exptl_crystal_size_min 0.12
_refine_diff_density_max 0.317
_refine_diff_density_min -0.341
_refine_diff_density_rms 0.061
_refine_ls_extinction_method none
_refine_ls_goodness_of_fit_ref 1.056
_refine_ls_hydrogen_treatment mixed
_refine_ls_matrix_type full
_refine_ls_number_parameters 420
_refine_ls_number_reflns 6836
_refine_ls_number_restraints 6
_refine_ls_restrained_S_all 1.056
_refine_ls_R_factor_all 0.0973
_refine_ls_R_factor_gt 0.0833
_refine_ls_shift/su_max 0.000
_refine_ls_shift/su_mean 0.000
_refine_ls_structure_factor_coef Fsqd
_refine_ls_weighting_details 'w=1/[\s^2^(Fo^2^)+(0.1214P)^2^+1.2436P] where P=(Fo^2^+2Fc^2^)/3'
_refine_ls_weighting_scheme calc
_refine_ls_wR_factor_gt 0.2304
_refine_ls_wR_factor_ref 0.2404
_reflns_Friedel_coverage 0.000
_reflns_number_gt 5337
_reflns_number_total 6836
_reflns_threshold_expression 'I > 2\s(I)'
_cod_data_source_file c9cc05832j2.cif
_cod_data_source_block m20180303b_sq
_cod_database_code 7124029
_shelx_shelxl_version_number 2018/3
_chemical_oxdiff_formula 'C11 H10 N O'
_shelx_space_group_comment
;
The symmetry employed for this shelxl refinement is uniquely defined
by the following loop, which should always be used as a source of
symmetry information in preference to the above space-group names.
They are only intended as comments.
;
_shelx_estimated_absorpt_t_max 0.986
_shelx_estimated_absorpt_t_min 0.977
_reflns_odcompleteness_completeness 97.44
_reflns_odcompleteness_iscentric 1
_reflns_odcompleteness_theta 26.32
_olex2_refinement_description
;
1. Fixed Uiso
 At 1.2 times of:
  All C(H) groups, All C(H,H) groups
 At 1.5 times of:
  All C(H,H,H) groups
2. Uiso/Uaniso restraints and constraints
Uanis(C38) \\sim Ueq: with sigma of 0.01 and sigma for terminal atoms of 0.02
3.a Ternary CH refined with riding coordinates:
 C16(H16), C17(H17), C18(H18)
3.b Secondary CH2 refined with riding coordinates:
 C37(H37A,H37B)
3.c Aromatic/amide H refined with riding coordinates:
 C2(H2), C3(H3), C5(H5), C6(H6), C10(H10), C11(H11), C12(H12), C13(H13),
 C14(H14), C15(H15), C19(H19), C25(H25), C26(H26), C27(H27), C28(H28), C29(H29),
  C31(H31), C32(H32), C33(H33), C34(H34), C35(H35)
3.d Idealised Me refined as rotating group:
 C7(H7A,H7B,H7C), C38(H38A,H38B,H38C)
;
_platon_squeeze_void_probe_radius 1.20
_olex2_submission_special_instructions 'No special instructions were received'
_oxdiff_exptl_absorpt_empirical_details
;
Empirical correction (ABSPACK) includes:
- Absorption correction using spherical harmonics
- Frame scaling
;
_oxdiff_exptl_absorpt_empirical_full_max 1.618
_oxdiff_exptl_absorpt_empirical_full_min 0.444

loop_
_space_group_symop_operation_xyz
'x, y, z'
'-x, -y, -z'

loop_
_atom_site_label
_atom_site_type_symbol
_atom_site_fract_x
_atom_site_fract_y
_atom_site_fract_z
_atom_site_U_iso_or_equiv
_atom_site_adp_type
_atom_site_occupancy
_atom_site_site_symmetry_order
_atom_site_calc_flag
_atom_site_refinement_flags_posn
_atom_site_refinement_flags_adp
S1 S 0.42778(9) 0.31429(11) 0.05006(3) 0.0561(3) Uani 1 1 d . .
O1 O 0.3851(3) 0.4119(3) -0.00592(10) 0.0715(7) Uani 1 1 d . .
O2 O 0.3137(3) 0.2855(3) 0.08372(10) 0.0700(7) Uani 1 1 d . .
O3 O 0.4726(3) 0.5190(3) 0.29220(13) 0.0782(8) Uani 1 1 d . .
O4 O 0.2699(3) 0.4975(3) 0.25327(12) 0.0723(7) Uani 1 1 d . .
N1 N 0.5108(3) 0.3949(3) 0.08779(11) 0.0533(7) Uani 1 1 d . .
N2 N 0.8527(4) -0.0853(5) 0.19568(17) 0.0934(12) Uani 1 1 d . .
N3 N 0.4003(5) -0.0360(5) 0.22461(18) 0.0900(11) Uani 1 1 d . .
C1 C 0.5696(4) 0.1385(4) 0.04200(14) 0.0587(8) Uani 1 1 d . .
C2 C 0.5732(5) 0.0039(5) 0.07446(16) 0.0705(10) Uani 1 1 d . .
H2 H 0.497599 0.004341 0.099396 0.085 Uiso 1 1 calc R .
C3 C 0.6905(6) -0.1321(5) 0.0696(2) 0.0858(13) Uani 1 1 d . .
H3 H 0.692453 -0.221824 0.091730 0.103 Uiso 1 1 calc R .
C4 C 0.8048(5) -0.1368(6) 0.0323(2) 0.0859(13) Uani 1 1 d . .
C5 C 0.7974(6) -0.0011(6) -0.0009(2) 0.0895(13) Uani 1 1 d . .
H5 H 0.872024 -0.002025 -0.026403 0.107 Uiso 1 1 calc R .
C6 C 0.6809(5) 0.1365(5) 0.00297(19) 0.0772(11) Uani 1 1 d . .
H6 H 0.677080 0.225822 -0.020092 0.093 Uiso 1 1 calc R .
C7 C 0.9332(7) -0.2883(7) 0.0280(3) 0.120(2) Uani 1 1 d . .
H7A H 0.933262 -0.364029 0.060183 0.179 Uiso 1 1 calc GR .
H7B H 1.027262 -0.276385 0.029057 0.179 Uiso 1 1 calc GR .
H7C H 0.919359 -0.319187 -0.008101 0.179 Uiso 1 1 calc GR .
C8 C 0.5768(3) 0.3371(3) 0.14591(12) 0.0446(6) Uani 1 1 d . .
C9 C 0.7238(4) 0.3529(4) 0.15511(13) 0.0517(7) Uani 1 1 d . .
C10 C 0.8528(4) 0.2604(5) 0.13113(19) 0.0751(11) Uani 1 1 d . .
H10 H 0.847231 0.190029 0.109347 0.090 Uiso 1 1 calc R .
C11 C 0.9894(5) 0.2741(7) 0.1400(2) 0.0945(15) Uani 1 1 d . .
H11 H 1.075210 0.209496 0.125369 0.113 Uiso 1 1 calc R .
C12 C 0.9989(5) 0.3814(7) 0.1699(2) 0.0991(16) Uani 1 1 d . .
H12 H 1.090053 0.390915 0.174915 0.119 Uiso 1 1 calc R .
C13 C 0.8693(6) 0.4771(7) 0.1930(2) 0.1002(16) Uani 1 1 d . .
H13 H 0.874006 0.551186 0.212954 0.120 Uiso 1 1 calc R .
C14 C 0.7341(5) 0.4599(5) 0.18587(19) 0.0750(11) Uani 1 1 d . .
H14 H 0.649228 0.521317 0.202025 0.090 Uiso 1 1 calc R .
C15 C 0.5107(3) 0.2738(3) 0.18733(12) 0.0442(6) Uani 1 1 d . .
H15 H 0.418051 0.272796 0.177262 0.053 Uiso 1 1 calc R .
C16 C 0.5767(3) 0.2045(3) 0.24875(12) 0.0437(6) Uani 1 1 d . .
H16 H 0.666835 0.225716 0.253873 0.052 Uiso 1 1 calc R .
C17 C 0.4670(3) 0.2717(3) 0.29623(12) 0.0448(6) Uani 1 1 d . .
H17 H 0.384063 0.237154 0.296234 0.054 Uiso 1 1 calc R .
C18 C 0.5530(4) 0.2148(4) 0.35721(13) 0.0499(7) Uani 1 1 d . .
H18 H 0.625399 0.263030 0.357789 0.060 Uiso 1 1 calc R .
C19 C 0.6418(4) 0.0450(4) 0.36591(13) 0.0546(8) Uani 1 1 d . .
H19 H 0.677666 -0.003345 0.403951 0.065 Uiso 1 1 calc R .
C20 C 0.6740(3) -0.0425(3) 0.32493(13) 0.0480(7) Uani 1 1 d . .
C21 C 0.6247(3) 0.0283(3) 0.25990(13) 0.0462(7) Uani 1 1 d . .
C22 C 0.7535(4) -0.0379(4) 0.22327(15) 0.0599(8) Uani 1 1 d . .
C23 C 0.4989(4) -0.0099(4) 0.23997(15) 0.0575(8) Uani 1 1 d . .
C24 C 0.7679(4) -0.2100(4) 0.33844(13) 0.0512(7) Uani 1 1 d . .
C25 C 0.7109(4) -0.3176(4) 0.33019(18) 0.0683(10) Uani 1 1 d . .
H25 H 0.612062 -0.286716 0.315833 0.082 Uiso 1 1 calc R .
C26 C 0.8007(5) -0.4702(5) 0.3433(2) 0.0873(13) Uani 1 1 d . .
H26 H 0.761005 -0.541139 0.337888 0.105 Uiso 1 1 calc R .
C27 C 0.9490(5) -0.5195(5) 0.3643(2) 0.0785(11) Uani 1 1 d . .
H27 H 1.009235 -0.622304 0.372397 0.094 Uiso 1 1 calc R .
C28 C 1.0048(4) -0.4135(5) 0.3727(2) 0.0790(12) Uani 1 1 d . .
H28 H 1.103556 -0.444979 0.387258 0.095 Uiso 1 1 calc R .
C29 C 0.9157(4) -0.2594(4) 0.35986(19) 0.0712(10) Uani 1 1 d . .
H29 H 0.955707 -0.189057 0.365686 0.085 Uiso 1 1 calc R .
C30 C 0.4495(4) 0.2602(4) 0.40712(13) 0.0568(8) Uani 1 1 d . .
C31 C 0.3626(5) 0.1810(5) 0.42744(17) 0.0755(11) Uani 1 1 d . .
H31 H 0.366091 0.098926 0.410716 0.091 Uiso 1 1 calc R .
C32 C 0.2677(6) 0.2234(7) 0.4738(2) 0.0937(15) Uani 1 1 d . .
H32 H 0.206686 0.171464 0.486381 0.112 Uiso 1 1 calc R .
C33 C 0.2661(6) 0.3412(8) 0.4998(2) 0.1022(17) Uani 1 1 d . .
H33 H 0.207820 0.366007 0.531457 0.123 Uiso 1 1 calc R .
C34 C 0.3503(7) 0.4219(7) 0.4793(2) 0.1056(17) Uani 1 1 d . .
H34 H 0.345588 0.504510 0.495920 0.127 Uiso 1 1 calc R .
C35 C 0.4435(5) 0.3815(6) 0.43343(18) 0.0829(12) Uani 1 1 d . .
H35 H 0.501817 0.436064 0.420411 0.099 Uiso 1 1 calc R .
C36 C 0.4050(4) 0.4429(4) 0.28108(13) 0.0531(7) Uani 1 1 d . .
C37 C 0.2011(6) 0.6603(5) 0.2307(2) 0.0997(16) Uani 1 1 d . .
H37A H 0.238177 0.713686 0.254572 0.120 Uiso 1 1 calc R .
H37B H 0.093302 0.695133 0.233362 0.120 Uiso 1 1 calc R .
C38 C 0.2341(7) 0.6961(6) 0.1698(3) 0.1160(19) Uani 1 1 d . U
H38A H 0.339485 0.673787 0.167747 0.174 Uiso 1 1 calc GR .
H38B H 0.178381 0.801699 0.155166 0.174 Uiso 1 1 calc GR .
H38C H 0.205939 0.636298 0.146686 0.174 Uiso 1 1 calc GR .
H1 H 0.539(7) 0.457(7) 0.067(3) 0.139 Uiso 1 1 d R .

loop_
_atom_site_aniso_label
_atom_site_aniso_U_11
_atom_site_aniso_U_22
_atom_site_aniso_U_33
_atom_site_aniso_U_23
_atom_site_aniso_U_13
_atom_site_aniso_U_12
S1 0.0554(5) 0.0792(6) 0.0412(4) 0.0015(4) 0.0029(3) -0.0389(4)
O1 0.0749(16) 0.0989(19) 0.0499(13) 0.0061(13) -0.0036(11) -0.0511(15)
O2 0.0595(14) 0.110(2) 0.0556(13) -0.0041(13) 0.0101(11) -0.0530(15)
O3 0.0856(18) 0.0532(14) 0.091(2) -0.0052(13) -0.0090(15) -0.0245(14)
O4 0.0521(13) 0.0658(15) 0.0783(17) -0.0066(13) -0.0002(12) -0.0024(12)
N1 0.0568(15) 0.0652(17) 0.0408(13) 0.0028(12) 0.0043(11) -0.0315(14)
N2 0.074(2) 0.093(3) 0.079(2) -0.006(2) 0.0247(19) 0.001(2)
N3 0.093(3) 0.093(3) 0.097(3) 0.000(2) -0.018(2) -0.057(2)
C1 0.063(2) 0.075(2) 0.0476(17) -0.0082(16) 0.0030(15) -0.0377(18)
C2 0.091(3) 0.081(3) 0.0536(19) -0.0114(18) 0.0077(18) -0.049(2)
C3 0.118(4) 0.077(3) 0.068(2) -0.012(2) -0.010(3) -0.045(3)
C4 0.078(3) 0.102(3) 0.080(3) -0.033(3) -0.008(2) -0.029(3)
C5 0.075(3) 0.113(4) 0.087(3) -0.030(3) 0.015(2) -0.040(3)
C6 0.078(3) 0.093(3) 0.075(2) -0.017(2) 0.022(2) -0.047(2)
C7 0.099(4) 0.117(4) 0.130(5) -0.043(4) -0.012(3) -0.019(3)
C8 0.0440(15) 0.0481(16) 0.0417(15) -0.0064(12) 0.0067(12) -0.0185(13)
C9 0.0497(17) 0.0654(19) 0.0417(15) 0.0002(14) 0.0064(13) -0.0276(15)
C10 0.055(2) 0.097(3) 0.079(3) -0.026(2) 0.0205(18) -0.032(2)
C11 0.051(2) 0.135(4) 0.104(3) -0.025(3) 0.024(2) -0.042(3)
C12 0.071(3) 0.163(5) 0.089(3) -0.017(3) 0.010(2) -0.076(3)
C13 0.106(4) 0.132(4) 0.105(4) -0.038(3) 0.019(3) -0.086(4)
C14 0.071(2) 0.093(3) 0.083(3) -0.031(2) 0.022(2) -0.050(2)
C15 0.0379(14) 0.0494(16) 0.0429(15) -0.0036(12) 0.0065(11) -0.0159(12)
C16 0.0387(14) 0.0494(16) 0.0431(15) -0.0038(12) 0.0083(11) -0.0189(12)
C17 0.0437(15) 0.0507(16) 0.0393(14) -0.0041(12) 0.0060(12) -0.0190(13)
C18 0.0554(17) 0.0529(17) 0.0424(15) -0.0053(13) 0.0030(13) -0.0233(14)
C19 0.0598(19) 0.0576(19) 0.0405(15) 0.0015(14) -0.0039(13) -0.0202(15)
C20 0.0510(16) 0.0450(16) 0.0462(16) -0.0009(13) 0.0002(13) -0.0193(13)
C21 0.0453(15) 0.0485(16) 0.0431(15) -0.0066(12) 0.0045(12) -0.0168(13)
C22 0.0554(19) 0.058(2) 0.0504(17) -0.0014(15) 0.0036(15) -0.0080(16)
C23 0.067(2) 0.0523(18) 0.0536(18) -0.0021(14) -0.0014(15) -0.0266(16)
C24 0.0531(17) 0.0504(17) 0.0442(16) -0.0015(13) 0.0050(13) -0.0164(14)
C25 0.064(2) 0.051(2) 0.085(3) -0.0082(18) -0.0084(19) -0.0187(17)
C26 0.093(3) 0.055(2) 0.108(3) -0.011(2) -0.020(3) -0.023(2)
C27 0.075(3) 0.054(2) 0.090(3) -0.007(2) 0.001(2) -0.0091(19)
C28 0.053(2) 0.068(2) 0.096(3) 0.009(2) -0.0007(19) -0.0104(18)
C29 0.059(2) 0.059(2) 0.091(3) 0.0103(19) -0.0066(19) -0.0260(18)
C30 0.0631(19) 0.068(2) 0.0381(15) -0.0070(14) 0.0022(14) -0.0249(17)
C31 0.091(3) 0.085(3) 0.057(2) -0.0059(19) 0.0157(19) -0.045(2)
C32 0.091(3) 0.116(4) 0.064(2) 0.009(3) 0.023(2) -0.038(3)
C33 0.094(3) 0.146(5) 0.058(3) -0.026(3) 0.022(2) -0.033(3)
C34 0.116(4) 0.129(4) 0.076(3) -0.055(3) 0.018(3) -0.037(4)
C35 0.086(3) 0.106(3) 0.070(2) -0.041(2) 0.014(2) -0.040(3)
C36 0.0537(18) 0.0569(19) 0.0438(16) -0.0083(14) 0.0076(13) -0.0162(15)
C37 0.090(3) 0.066(3) 0.097(3) -0.008(2) -0.014(3) 0.019(2)
C38 0.126(4) 0.080(3) 0.105(4) 0.019(3) 0.012(3) -0.012(3)

loop_
_atom_type_symbol
_atom_type_description
_atom_type_scat_dispersion_real
_atom_type_scat_dispersion_imag
_atom_type_scat_source
C C 0.0033 0.0016 'International Tables Vol C Tables 4.2.6.8 and 6.1.1.4'
H H 0.0000 0.0000 'International Tables Vol C Tables 4.2.6.8 and 6.1.1.4'
N N 0.0061 0.0033 'International Tables Vol C Tables 4.2.6.8 and 6.1.1.4'
O O 0.0106 0.0060 'International Tables Vol C Tables 4.2.6.8 and 6.1.1.4'
S S 0.1246 0.1234 'International Tables Vol C Tables 4.2.6.8 and 6.1.1.4'

loop_
_geom_angle_atom_site_label_1
_geom_angle_atom_site_label_2
_geom_angle_atom_site_label_3
_geom_angle
O1 S1 N1 104.62(15)
O1 S1 C1 109.44(17)
O2 S1 O1 118.96(15)
O2 S1 N1 109.02(15)
O2 S1 C1 108.63(17)
N1 S1 C1 105.30(15)
C36 O4 C37 118.0(3)
S1 N1 H1 114(5)
C8 N1 S1 125.7(2)
C8 N1 H1 117(5)
C2 C1 S1 120.9(3)
C2 C1 C6 119.8(4)
C6 C1 S1 119.3(3)
C1 C2 H2 120.1
C1 C2 C3 119.8(4)
C3 C2 H2 120.1
C2 C3 H3 119.2
C4 C3 C2 121.6(4)
C4 C3 H3 119.2
C3 C4 C7 120.5(5)
C5 C4 C3 117.9(5)
C5 C4 C7 121.6(5)
C4 C5 H5 119.2
C4 C5 C6 121.7(4)
C6 C5 H5 119.2
C1 C6 H6 120.4
C5 C6 C1 119.2(4)
C5 C6 H6 120.4
C4 C7 H7A 109.5
C4 C7 H7B 109.5
C4 C7 H7C 109.5
H7A C7 H7B 109.5
H7A C7 H7C 109.5
H7B C7 H7C 109.5
N1 C8 C9 113.7(2)
C15 C8 N1 121.4(3)
C15 C8 C9 124.9(3)
C10 C9 C8 119.9(3)
C14 C9 C8 121.2(3)
C14 C9 C10 118.9(3)
C9 C10 H10 120.0
C11 C10 C9 120.0(4)
C11 C10 H10 120.0
C10 C11 H11 119.5
C12 C11 C10 120.9(4)
C12 C11 H11 119.5
C11 C12 H12 120.3
C11 C12 C13 119.5(4)
C13 C12 H12 120.3
C12 C13 H13 120.2
C14 C13 C12 119.5(5)
C14 C13 H13 120.2
C9 C14 C13 121.1(4)
C9 C14 H14 119.4
C13 C14 H14 119.4
C8 C15 H15 117.8
C8 C15 C16 124.4(3)
C16 C15 H15 117.8
C15 C16 H16 107.9
C15 C16 C17 112.9(2)
C15 C16 C21 111.4(2)
C17 C16 H16 107.9
C21 C16 H16 107.9
C21 C16 C17 108.7(2)
C16 C17 H17 109.2
C18 C17 C16 109.2(2)
C18 C17 H17 109.2
C36 C17 C16 108.8(2)
C36 C17 H17 109.2
C36 C17 C18 111.3(3)
C17 C18 H18 107.3
C19 C18 C17 110.2(2)
C19 C18 H18 107.3
C19 C18 C30 111.8(3)
C30 C18 C17 112.6(3)
C30 C18 H18 107.3
C18 C19 H19 116.5
C20 C19 C18 127.1(3)
C20 C19 H19 116.5
C19 C20 C21 120.4(3)
C19 C20 C24 122.4(3)
C24 C20 C21 117.0(3)
C20 C21 C16 112.0(2)
C22 C21 C16 108.3(2)
C22 C21 C20 109.0(2)
C23 C21 C16 109.7(2)
C23 C21 C20 110.7(2)
C23 C21 C22 107.1(3)
N2 C22 C21 178.1(4)
N3 C23 C21 178.5(4)
C25 C24 C20 122.0(3)
C29 C24 C20 119.4(3)
C29 C24 C25 118.6(3)
C24 C25 H25 119.9
C26 C25 C24 120.2(4)
C26 C25 H25 119.9
C25 C26 H26 119.4
C25 C26 C27 121.1(4)
C27 C26 H26 119.4
C26 C27 H27 120.7
C28 C27 C26 118.6(4)
C28 C27 H27 120.7
C27 C28 H28 119.5
C27 C28 C29 120.9(4)
C29 C28 H28 119.5
C24 C29 C28 120.5(4)
C24 C29 H29 119.7
C28 C29 H29 119.7
C31 C30 C18 121.0(3)
C31 C30 C35 118.5(4)
C35 C30 C18 120.5(3)
C30 C31 H31 119.7
C30 C31 C32 120.6(4)
C32 C31 H31 119.7
C31 C32 H32 120.1
C33 C32 C31 119.8(5)
C33 C32 H32 120.1
C32 C33 H33 120.1
C34 C33 C32 119.9(4)
C34 C33 H33 120.1
C33 C34 H34 119.7
C33 C34 C35 120.6(5)
C35 C34 H34 119.7
C30 C35 C34 120.5(5)
C30 C35 H35 119.7
C34 C35 H35 119.7
O3 C36 O4 124.9(3)
O3 C36 C17 123.5(3)
O4 C36 C17 111.5(3)
O4 C37 H37A 109.3
O4 C37 H37B 109.3
O4 C37 C38 111.8(4)
H37A C37 H37B 107.9
C38 C37 H37A 109.3
C38 C37 H37B 109.3
C37 C38 H38A 109.5
C37 C38 H38B 109.5
C37 C38 H38C 109.5
H38A C38 H38B 109.5
H38A C38 H38C 109.5
H38B C38 H38C 109.5

loop_
_geom_bond_atom_site_label_1
_geom_bond_atom_site_label_2
_geom_bond_distance
S1 O1 1.437(2)
S1 O2 1.437(2)
S1 N1 1.652(3)
S1 C1 1.770(4)
O3 C36 1.213(4)
O4 C36 1.329(4)
O4 C37 1.463(5)
N1 C8 1.426(4)
N1 H1 0.84(7)
N2 C22 1.138(5)
N3 C23 1.146(5)
C1 C2 1.386(5)
C1 C6 1.401(5)
C2 H2 0.9300
C2 C3 1.393(7)
C3 H3 0.9300
C3 C4 1.392(7)
C4 C5 1.391(7)
C4 C7 1.537(8)
C5 H5 0.9300
C5 C6 1.395(7)
C6 H6 0.9300
C7 H7A 0.9600
C7 H7B 0.9600
C7 H7C 0.9600
C8 C9 1.506(4)
C8 C15 1.348(4)
C9 C10 1.404(5)
C9 C14 1.384(5)
C10 H10 0.9300
C10 C11 1.395(6)
C11 H11 0.9300
C11 C12 1.372(8)
C12 H12 0.9300
C12 C13 1.409(8)
C13 H13 0.9300
C13 C14 1.393(6)
C14 H14 0.9300
C15 H15 0.9300
C15 C16 1.504(4)
C16 H16 0.9800
C16 C17 1.569(4)
C16 C21 1.566(4)
C17 H17 0.9800
C17 C18 1.551(4)
C17 C36 1.514(4)
C18 H18 0.9800
C18 C19 1.517(5)
C18 C30 1.536(4)
C19 H19 0.9300
C19 C20 1.334(5)
C20 C21 1.549(4)
C20 C24 1.507(4)
C21 C22 1.498(4)
C21 C23 1.496(5)
C24 C25 1.390(5)
C24 C29 1.387(5)
C25 H25 0.9300
C25 C26 1.382(6)
C26 H26 0.9300
C26 C27 1.388(6)
C27 H27 0.9300
C27 C28 1.369(6)
C28 H28 0.9300
C28 C29 1.392(6)
C29 H29 0.9300
C30 C31 1.375(5)
C30 C35 1.393(6)
C31 H31 0.9300
C31 C32 1.420(6)
C32 H32 0.9300
C32 C33 1.372(8)
C33 H33 0.9300
C33 C34 1.366(8)
C34 H34 0.9300
C34 C35 1.400(6)
C35 H35 0.9300
C37 H37A 0.9700
C37 H37B 0.9700
C37 C38 1.464(8)
C38 H38A 0.9600
C38 H38B 0.9600
C38 H38C 0.9600

loop_
_geom_hbond_atom_site_label_D
_geom_hbond_atom_site_label_H
_geom_hbond_atom_site_label_A
_geom_hbond_distance_DH
_geom_hbond_distance_HA
_geom_hbond_distance_DA
_geom_hbond_angle_DHA
_geom_hbond_site_symmetry_A
_geom_hbond_publ_flag
C15 H15 O2 0.93 2.36 3.034(4) 128.8 . yes
C37 H37B N2 0.97 2.52 3.333(6) 141.7 1_465 yes

loop_
_geom_torsion_atom_site_label_1
_geom_torsion_atom_site_label_2
_geom_torsion_atom_site_label_3
_geom_torsion_atom_site_label_4
_geom_torsion
S1 N1 C8 C9 138.6(3)
S1 N1 C8 C15 -40.8(4)
S1 C1 C2 C3 -176.6(3)
S1 C1 C6 C5 176.4(3)
O1 S1 N1 C8 -178.0(3)
O1 S1 C1 C2 -142.8(3)
O1 S1 C1 C6 38.3(3)
O2 S1 N1 C8 53.7(3)
O2 S1 C1 C2 -11.4(3)
O2 S1 C1 C6 169.7(3)
N1 S1 C1 C2 105.3(3)
N1 S1 C1 C6 -73.6(3)
N1 C8 C9 C10 -72.4(4)
N1 C8 C9 C14 106.2(4)
N1 C8 C15 C16 177.3(3)
C1 S1 N1 C8 -62.7(3)
C1 C2 C3 C4 -0.5(6)
C2 C1 C6 C5 -2.5(6)
C2 C3 C4 C5 -1.0(6)
C2 C3 C4 C7 179.7(4)
C3 C4 C5 C6 0.7(7)
C4 C5 C6 C1 1.0(7)
C6 C1 C2 C3 2.3(6)
C7 C4 C5 C6 180.0(4)
C8 C9 C10 C11 -179.5(4)
C8 C9 C14 C13 -178.3(4)
C8 C15 C16 C17 126.2(3)
C8 C15 C16 C21 -111.2(3)
C9 C8 C15 C16 -2.1(5)
C9 C10 C11 C12 -2.7(7)
C10 C9 C14 C13 0.3(6)
C10 C11 C12 C13 1.3(8)
C11 C12 C13 C14 0.9(8)
C12 C13 C14 C9 -1.7(8)
C14 C9 C10 C11 1.9(6)
C15 C8 C9 C10 107.1(4)
C15 C8 C9 C14 -74.4(5)
C15 C16 C17 C18 -170.4(2)
C15 C16 C17 C36 -48.7(3)
C15 C16 C21 C20 -172.7(2)
C15 C16 C21 C22 67.1(3)
C15 C16 C21 C23 -49.4(3)
C16 C17 C18 C19 -47.7(3)
C16 C17 C18 C30 -173.3(3)
C16 C17 C36 O3 -80.7(4)
C16 C17 C36 O4 97.9(3)
C17 C16 C21 C20 -47.7(3)
C17 C16 C21 C22 -167.9(2)
C17 C16 C21 C23 75.6(3)
C17 C18 C19 C20 14.7(5)
C17 C18 C30 C31 79.3(4)
C17 C18 C30 C35 -101.7(4)
C18 C17 C36 O3 39.6(4)
C18 C17 C36 O4 -141.7(3)
C18 C19 C20 C21 2.5(5)
C18 C19 C20 C24 177.9(3)
C18 C30 C31 C32 179.8(4)
C18 C30 C35 C34 -179.4(4)
C19 C18 C30 C31 -45.4(4)
C19 C18 C30 C35 133.6(4)
C19 C20 C21 C16 14.8(4)
C19 C20 C21 C22 134.6(3)
C19 C20 C21 C23 -107.9(3)
C19 C20 C24 C25 117.4(4)
C19 C20 C24 C29 -62.5(5)
C20 C24 C25 C26 -179.8(4)
C20 C24 C29 C28 180.0(4)
C21 C16 C17 C18 65.5(3)
C21 C16 C17 C36 -172.8(2)
C21 C20 C24 C25 -67.0(4)
C21 C20 C24 C29 113.1(3)
C24 C20 C21 C16 -160.9(2)
C24 C20 C21 C22 -41.1(4)
C24 C20 C21 C23 76.4(3)
C24 C25 C26 C27 -0.6(7)
C25 C24 C29 C28 0.1(6)
C25 C26 C27 C28 1.0(8)
C26 C27 C28 C29 -0.9(7)
C27 C28 C29 C24 0.4(7)
C29 C24 C25 C26 0.1(6)
C30 C18 C19 C20 140.7(3)
C30 C31 C32 C33 -2.2(7)
C31 C30 C35 C34 -0.3(6)
C31 C32 C33 C34 3.2(8)
C32 C33 C34 C35 -2.8(8)
C33 C34 C35 C30 1.4(8)
C35 C30 C31 C32 0.7(6)
C36 O4 C37 C38 92.9(5)
C36 C17 C18 C19 -167.8(3)
C36 C17 C18 C30 66.6(3)
C37 O4 C36 O3 4.4(5)
C37 O4 C36 C17 -174.2(3)

loop_
_platon_squeeze_void_nr
_platon_squeeze_void_average_x
_platon_squeeze_void_average_y
_platon_squeeze_void_average_z
_platon_squeeze_void_volume
_platon_squeeze_void_count_electrons
_platon_squeeze_void_content
1 0.000 0.000 0.500 373 89 ' '
